data_7109437
loop_
_publ_author_name
'Di Sun'
'Shuai Yuan'
'Hua Wang'
'Hai-Feng Lu'
'Sheng-Yu Feng'
'Dao-Feng Sun'

_publ_section_title
;
 Luminescence thermochromism of two entangled copper-iodide networks with
 a large temperature-dependent emission shift
;
_journal_name_full Chem.Commun.
_journal_page_first 6152
_journal_paper_doi 10.1039/c3cc42741b
_journal_volume 49
_journal_year 2013
_chemical_formula_sum 'C15 H21 Cu3 I3 N6'
_chemical_formula_weight 856.70
_space_group_IT_number 15
_symmetry_cell_setting monoclinic
_symmetry_space_group_name_Hall '-C 2yc'
_symmetry_space_group_name_H-M 'C 1 2/c 1'
_atom_sites_solution_hydrogens geom
_atom_sites_solution_primary direct
_atom_sites_solution_secondary difmap
_audit_creation_method SHELXL-97
_cell_angle_alpha 90.00
_cell_angle_beta 101.206(2)
_cell_angle_gamma 90.00
_cell_formula_units_Z 8
_cell_length_a 25.146(3)
_cell_length_b 11.2465(14)
_cell_length_c 16.080(2)
_cell_measurement_reflns_used 2060
_cell_measurement_temperature 100(2)
_cell_measurement_theta_max 27.26
_cell_measurement_theta_min 2.46
_cell_volume 4460.8(9)
_computing_structure_refinement 'SHELXL-97 (Sheldrick, 1997)'
_computing_structure_solution 'SHELXS-97 (Sheldrick, 1990)'
_diffrn_ambient_temperature 100(2)
_diffrn_measured_fraction_theta_full 0.990
_diffrn_measured_fraction_theta_max 0.990
_diffrn_radiation_monochromator graphite
_diffrn_radiation_source 'fine-focus sealed tube'
_diffrn_radiation_type MoK\a
_diffrn_radiation_wavelength 0.71073
_diffrn_reflns_av_R_equivalents 0.0429
_diffrn_reflns_av_sigmaI/netI 0.0638
_diffrn_reflns_limit_h_max 26
_diffrn_reflns_limit_h_min -29
_diffrn_reflns_limit_k_max 13
_diffrn_reflns_limit_k_min -8
_diffrn_reflns_limit_l_max 19
_diffrn_reflns_limit_l_min -18
_diffrn_reflns_number 8628
_diffrn_reflns_theta_full 25.00
_diffrn_reflns_theta_max 25.00
_diffrn_reflns_theta_min 1.99
_exptl_absorpt_coefficient_mu 7.000
_exptl_absorpt_correction_T_max 0.6043
_exptl_absorpt_correction_T_min 0.5412
_exptl_absorpt_correction_type multi-scan
_exptl_absorpt_process_details sadabs
_exptl_crystal_density_diffrn 2.551
_exptl_crystal_density_method 'not measured'
_exptl_crystal_F_000 3192
_exptl_crystal_size_max 0.10
_exptl_crystal_size_mid 0.10
_exptl_crystal_size_min 0.08
_refine_diff_density_max 1.162
_refine_diff_density_min -0.936
_refine_diff_density_rms 0.219
_refine_ls_extinction_method none
_refine_ls_goodness_of_fit_ref 1.009
_refine_ls_hydrogen_treatment constr
_refine_ls_matrix_type full
_refine_ls_number_parameters 280
_refine_ls_number_reflns 3894
_refine_ls_number_restraints 90
_refine_ls_restrained_S_all 0.997
_refine_ls_R_factor_all 0.0636
_refine_ls_R_factor_gt 0.0414
_refine_ls_shift/su_max 0.003
_refine_ls_shift/su_mean 0.001
_refine_ls_structure_factor_coef Fsqd
_refine_ls_weighting_details 'calc w=1/[\s^2^(Fo^2^)+(0.0473P)^2^+0.0000P] where P=(Fo^2^+2Fc^2^)/3'
_refine_ls_weighting_scheme calc
_refine_ls_wR_factor_gt 0.0925
_refine_ls_wR_factor_ref 0.1017
_reflns_number_gt 2900
_reflns_number_total 3894
_reflns_threshold_expression >2sigma(I)
_cod_data_source_file c3cc42741b.txt
_cod_data_source_block 2-100K
_cod_original_cell_volume 4460.9(10)
_cod_original_sg_symbol_H-M 'C2/c '
_cod_database_code 7109437

loop_
_symmetry_equiv_pos_as_xyz
'x, y, z'
'-x, y, -z+1/2'
'x+1/2, y+1/2, z'
'-x+1/2, y+1/2, -z+1/2'
'-x, -y, -z'
'x, -y, z-1/2'
'-x+1/2, -y+1/2, -z'
'x+1/2, -y+1/2, z-1/2'

loop_
_atom_site_label
_atom_site_type_symbol
_atom_site_fract_x
_atom_site_fract_y
_atom_site_fract_z
_atom_site_U_iso_or_equiv
_atom_site_adp_type
_atom_site_occupancy
_atom_site_symmetry_multiplicity
_atom_site_calc_flag
_atom_site_refinement_flags
Cu1 Cu 0.02026(5) 0.72487(9) -0.16045(7) 0.0199(3) Uani 1 1 d .
Cu2 Cu -0.05149(4) 0.56658(9) -0.23564(7) 0.0179(3) Uani 1 1 d .
Cu3 Cu -0.25489(5) 0.29187(9) 0.42860(7) 0.0198(3) Uani 1 1 d .
I1 I -0.08392(2) 0.79409(5) -0.23456(4) 0.01815(16) Uani 1 1 d .
I2 I 0.03696(2) 0.49288(5) -0.11668(3) 0.01843(16) Uani 1 1 d .
I3 I -0.16198(2) 0.20822(5) 0.50055(4) 0.02109(17) Uani 1 1 d .
C1 C -0.1157(4) 0.4717(8) -0.1153(6) 0.024(2) Uani 1 1 d .
H1 H -0.1023 0.5332 -0.0764 0.028 Uiso 1 1 calc R
C2 C -0.1331(3) 0.3663(8) -0.2276(6) 0.021(2) Uani 1 1 d .
H2 H -0.1341 0.3382 -0.2836 0.025 Uiso 1 1 calc R
C3 C -0.1579(4) 0.3119(8) -0.1688(6) 0.022(2) Uani 1 1 d .
H3 H -0.1790 0.2413 -0.1767 0.026 Uiso 1 1 calc R
C4 C -0.1651(4) 0.3612(8) -0.0191(5) 0.022(2) Uani 1 1 d .
H4A H -0.1383 0.3944 0.0286 0.027 Uiso 1 1 calc R
H4B H -0.1685 0.2750 -0.0089 0.027 Uiso 1 1 calc R
C5 C -0.2201(3) 0.4217(7) -0.0225(5) 0.019(2) Uani 1 1 d .
H5A H -0.2158 0.5084 -0.0297 0.023 Uiso 1 1 calc R
H5B H -0.2459 0.3921 -0.0727 0.023 Uiso 1 1 calc R
C6 C -0.2438(4) 0.3998(8) 0.0566(5) 0.019(2) Uani 1 1 d .
H6A H -0.2822 0.4254 0.0454 0.023 Uiso 1 1 calc R
H6B H -0.2428 0.3135 0.0690 0.023 Uiso 1 1 calc R
C7 C -0.2131(4) 0.4660(8) 0.1335(5) 0.025(2) Uani 1 1 d .
H7A H -0.1756 0.4351 0.1487 0.030 Uiso 1 1 calc R
H7B H -0.2112 0.5516 0.1201 0.030 Uiso 1 1 calc R
C8 C -0.2893(4) 0.5023(8) 0.2150(5) 0.021(2) Uani 1 1 d .
H8 H -0.3099 0.5594 0.1789 0.025 Uiso 1 1 calc R
C9 C -0.3013(4) 0.4542(8) 0.2871(5) 0.019(2) Uani 1 1 d .
H9 H -0.3322 0.4732 0.3103 0.023 Uiso 1 1 calc R
C10 C -0.2259(4) 0.3737(8) 0.2708(6) 0.022(2) Uani 1 1 d .
H10 H -0.1940 0.3264 0.2795 0.026 Uiso 1 1 calc R
C11 C 0.0723(4) 0.9024(7) -0.0216(5) 0.019(2) Uani 1 1 d .
H11 H 0.0953 0.9386 -0.0547 0.022 Uiso 1 1 calc R
C12 C 0.0694(4) 0.9338(8) 0.0575(5) 0.024(2) Uani 1 1 d .
H12A H 0.0833 1.0051 0.0867 0.029 Uiso 1 1 d R
C13 C 0.0222(8) 0.7694(18) 0.0198(13) 0.019(2) Uani 0.50 1 d PU
H13A H 0.0004 0.7000 0.0223 0.022 Uiso 0.50 1 d PR
C13A C 0.0046(8) 0.8067(17) 0.0126(13) 0.018(2) Uani 0.50 1 d PU
H13B H -0.0266 0.7562 0.0086 0.022 Uiso 0.50 1 d PR
C14 C 0.0312(7) 0.8306(16) 0.1747(11) 0.019(2) Uani 0.50 1 d PU
H14A H 0.0316 0.7477 0.1890 0.023 Uiso 0.50 1 d PR
H14B H 0.0669 0.8730 0.2202 0.023 Uiso 0.50 1 d PR
C14A C -0.0015(7) 0.8974(16) 0.1490(11) 0.018(2) Uani 0.50 1 d PU
H14C H -0.0082 0.9803 0.1566 0.022 Uiso 0.50 1 d PR
H14D H -0.0422 0.8576 0.1407 0.022 Uiso 0.50 1 d PR
C15 C -0.0213(7) 0.8836(16) 0.1870(11) 0.019(2) Uani 0.50 1 d PU
H15A H -0.0490 0.8574 0.1410 0.023 Uiso 0.50 1 d PR
H15B H -0.0188 0.9687 0.1848 0.023 Uiso 0.50 1 d PR
C15A C 0.0369(7) 0.8476(16) 0.2298(10) 0.018(2) Uani 0.50 1 d PU
H15C H 0.0723 0.8787 0.2289 0.022 Uiso 0.50 1 d PR
H15D H 0.0381 0.7625 0.2265 0.022 Uiso 0.50 1 d PR
N1 N -0.1071(3) 0.4661(6) -0.1940(4) 0.0173(17) Uani 1 1 d .
N2 N -0.1461(3) 0.3787(6) -0.0971(4) 0.0188(17) Uani 1 1 d .
N3 N -0.2406(3) 0.4504(6) 0.2054(4) 0.0171(16) Uani 1 1 d .
N4 N -0.2616(3) 0.3736(6) 0.3209(4) 0.0190(17) Uani 1 1 d .
N5 N 0.0371(3) 0.8096(6) -0.0482(5) 0.0197(17) Uani 1 1 d .
N6 N 0.0419(7) 0.8423(14) 0.0876(10) 0.017(2) Uani 0.50 1 d PU
N6A N 0.0210(7) 0.8801(14) 0.0751(11) 0.0181(19) Uani 0.50 1 d PU

loop_
_atom_site_aniso_label
_atom_site_aniso_U_11
_atom_site_aniso_U_22
_atom_site_aniso_U_33
_atom_site_aniso_U_23
_atom_site_aniso_U_13
_atom_site_aniso_U_12
Cu1 0.0234(6) 0.0205(6) 0.0167(6) -0.0058(4) 0.0057(5) -0.0048(5)
Cu2 0.0179(6) 0.0192(6) 0.0170(6) 0.0006(4) 0.0042(5) -0.0044(5)
Cu3 0.0243(6) 0.0209(6) 0.0138(6) 0.0025(4) 0.0023(5) 0.0002(5)
I1 0.0171(3) 0.0172(3) 0.0217(3) -0.0007(2) 0.0075(3) 0.0027(2)
I2 0.0191(3) 0.0222(3) 0.0128(3) 0.0042(2) 0.0003(2) 0.0006(2)
I3 0.0177(3) 0.0246(3) 0.0211(3) 0.0001(2) 0.0040(3) 0.0030(3)
C1 0.031(6) 0.018(5) 0.018(5) -0.003(4) -0.004(5) -0.015(4)
C2 0.019(5) 0.027(5) 0.015(5) 0.000(4) 0.000(4) -0.001(4)
C3 0.024(5) 0.019(5) 0.022(5) -0.002(4) 0.004(4) -0.004(4)
C4 0.017(5) 0.032(5) 0.017(5) 0.006(4) 0.002(4) -0.002(4)
C5 0.027(5) 0.009(4) 0.017(5) 0.006(4) -0.005(4) -0.002(4)
C6 0.026(5) 0.017(5) 0.015(5) -0.001(4) 0.007(4) -0.006(4)
C7 0.026(5) 0.031(6) 0.018(5) 0.007(4) 0.005(4) -0.010(4)
C8 0.024(5) 0.022(5) 0.016(5) 0.003(4) 0.001(4) 0.003(4)
C9 0.014(5) 0.024(5) 0.020(5) 0.003(4) 0.005(4) -0.001(4)
C10 0.016(5) 0.026(5) 0.022(5) 0.006(4) 0.000(4) -0.001(4)
C11 0.021(5) 0.016(5) 0.019(5) 0.004(4) 0.006(4) 0.003(4)
C12 0.036(6) 0.028(5) 0.012(5) -0.012(4) 0.013(4) -0.024(5)
C13 0.023(6) 0.019(5) 0.017(4) -0.005(4) 0.012(5) 0.006(4)
C13A 0.023(6) 0.019(5) 0.016(4) -0.007(4) 0.012(5) 0.006(4)
C14 0.023(5) 0.020(4) 0.016(4) -0.007(4) 0.010(4) 0.005(3)
C14A 0.022(5) 0.020(4) 0.016(5) -0.008(4) 0.012(4) 0.006(4)
C15 0.023(5) 0.020(5) 0.018(5) -0.006(4) 0.010(4) 0.004(4)
C15A 0.023(5) 0.019(5) 0.016(5) -0.008(4) 0.011(5) 0.005(4)
N1 0.014(4) 0.025(4) 0.013(4) -0.005(3) 0.002(3) -0.007(3)
N2 0.020(4) 0.023(4) 0.014(4) 0.001(3) 0.006(3) 0.001(3)
N3 0.020(4) 0.022(4) 0.009(4) 0.001(3) 0.004(3) -0.004(3)
N4 0.013(4) 0.023(4) 0.021(4) 0.001(3) 0.003(3) 0.001(3)
N5 0.016(4) 0.020(4) 0.023(4) -0.003(3) 0.003(3) 0.001(3)
N6 0.021(5) 0.019(5) 0.014(4) -0.007(4) 0.011(4) 0.007(4)
N6A 0.023(5) 0.019(5) 0.015(4) -0.007(4) 0.011(4) 0.005(3)

loop_
_atom_type_symbol
_atom_type_description
_atom_type_scat_dispersion_real
_atom_type_scat_dispersion_imag
_atom_type_scat_source
C C 0.0033 0.0016 'International Tables Vol C Tables 4.2.6.8 and 6.1.1.4'
H H 0.0000 0.0000 'International Tables Vol C Tables 4.2.6.8 and 6.1.1.4'
Cu Cu 0.3201 1.2651 'International Tables Vol C Tables 4.2.6.8 and 6.1.1.4'
I I -0.4742 1.8119 'International Tables Vol C Tables 4.2.6.8 and 6.1.1.4'
N N 0.0061 0.0033 'International Tables Vol C Tables 4.2.6.8 and 6.1.1.4'

loop_
_geom_angle_atom_site_label_1
_geom_angle_atom_site_label_2
_geom_angle_atom_site_label_3
_geom_angle
_geom_angle_site_symmetry_1
_geom_angle_site_symmetry_3
N5 Cu1 Cu2 137.1(2) . .
N5 Cu1 I1 112.5(2) . 2_554
Cu2 Cu1 I1 110.32(5) . 2_554
N5 Cu1 Cu2 147.5(2) . 2_554
Cu2 Cu1 Cu2 61.49(5) . 2_554
I1 Cu1 Cu2 60.65(4) 2_554 2_554
N5 Cu1 I2 103.2(2) . .
Cu2 Cu1 I2 61.98(4) . .
I1 Cu1 I2 111.37(4) 2_554 .
Cu2 Cu1 I2 58.01(3) 2_554 .
N5 Cu1 I1 105.6(2) . .
Cu2 Cu1 I1 59.34(3) . .
I1 Cu1 I1 106.27(4) 2_554 .
Cu2 Cu1 I1 106.71(4) 2_554 .
I2 Cu1 I1 117.86(4) . .
N5 Cu1 Cu1 151.0(2) . 2_554
Cu2 Cu1 Cu1 57.58(4) . 2_554
I1 Cu1 Cu1 60.11(4) 2_554 2_554
Cu2 Cu1 Cu1 57.27(4) 2_554 2_554
I2 Cu1 Cu1 105.54(3) . 2_554
I1 Cu1 Cu1 56.30(4) . 2_554
N1 Cu2 I2 110.7(2) . 2_554
N1 Cu2 Cu1 132.9(2) . .
I2 Cu2 Cu1 115.16(5) 2_554 .
N1 Cu2 Cu1 153.3(2) . 2_554
I2 Cu2 Cu1 61.98(4) 2_554 2_554
Cu1 Cu2 Cu1 65.16(5) . 2_554
N1 Cu2 I1 107.5(2) . .
I2 Cu2 I1 113.90(4) 2_554 .
Cu1 Cu2 I1 62.51(4) . .
Cu1 Cu2 I1 59.61(4) 2_554 .
N1 Cu2 Cu2 143.5(2) . 2_554
I2 Cu2 Cu2 62.50(4) 2_554 2_554
Cu1 Cu2 Cu2 59.42(4) . 2_554
Cu1 Cu2 Cu2 59.09(4) 2_554 2_554
I1 Cu2 Cu2 107.55(3) . 2_554
N1 Cu2 I2 96.9(2) . .
I2 Cu2 I2 107.38(4) 2_554 .
Cu1 Cu2 I2 60.09(3) . .
Cu1 Cu2 I2 109.82(4) 2_554 .
I1 Cu2 I2 119.05(4) . .
Cu2 Cu2 I2 56.80(4) 2_554 .
N4 Cu3 Cu3 174.3(2) . 7_456
N4 Cu3 I3 117.3(2) . 7_456
Cu3 Cu3 I3 61.71(5) 7_456 7_456
N4 Cu3 I3 119.2(2) . .
Cu3 Cu3 I3 61.40(5) 7_456 .
I3 Cu3 I3 123.11(4) 7_456 .
Cu1 I1 Cu2 59.74(3) 2_554 .
Cu1 I1 Cu1 63.59(4) 2_554 .
Cu2 I1 Cu1 58.15(3) . .
Cu2 I2 Cu1 60.01(3) 2_554 .
Cu2 I2 Cu2 60.70(4) 2_554 .
Cu1 I2 Cu2 57.93(3) . .
Cu3 I3 Cu3 56.89(4) 7_456 .
N1 C1 N2 111.9(7) . .
N1 C1 H1 124.1 . .
N2 C1 H1 124.1 . .
N1 C2 C3 110.1(8) . .
N1 C2 H2 125.0 . .
C3 C2 H2 125.0 . .
N2 C3 C2 106.5(8) . .
N2 C3 H3 126.7 . .
C2 C3 H3 126.7 . .
N2 C4 C5 110.9(7) . .
N2 C4 H4A 109.5 . .
C5 C4 H4A 109.5 . .
N2 C4 H4B 109.5 . .
C5 C4 H4B 109.5 . .
H4A C4 H4B 108.0 . .
C6 C5 C4 113.3(7) . .
C6 C5 H5A 108.9 . .
C4 C5 H5A 108.9 . .
C6 C5 H5B 108.9 . .
C4 C5 H5B 108.9 . .
H5A C5 H5B 107.7 . .
C7 C6 C5 112.4(7) . .
C7 C6 H6A 109.1 . .
C5 C6 H6A 109.1 . .
C7 C6 H6B 109.1 . .
C5 C6 H6B 109.1 . .
H6A C6 H6B 107.9 . .
N3 C7 C6 109.8(7) . .
N3 C7 H7A 109.7 . .
C6 C7 H7A 109.7 . .
N3 C7 H7B 109.7 . .
C6 C7 H7B 109.7 . .
H7A C7 H7B 108.2 . .
C9 C8 N3 105.9(8) . .
C9 C8 H8 127.1 . .
N3 C8 H8 127.1 . .
C8 C9 N4 109.4(8) . .
C8 C9 H9 125.3 . .
N4 C9 H9 125.3 . .
N4 C10 N3 111.0(8) . .
N4 C10 H10 124.5 . .
N3 C10 H10 124.5 . .
C12 C11 N5 110.1(8) . .
C12 C11 H11 125.0 . .
N5 C11 H11 125.0 . .
C11 C12 N6 105.2(9) . .
C11 C12 N6A 106.4(10) . .
C11 C12 H12A 127.2 . .

loop_
_geom_bond_atom_site_label_1
_geom_bond_atom_site_label_2
_geom_bond_distance
_geom_bond_site_symmetry_2
_geom_bond_publ_flag
Cu1 N5 2.013(7) . y
Cu1 Cu2 2.6531(15) . y
Cu1 I1 2.6586(12) 2_554 y
Cu1 Cu2 2.6623(15) 2_554 y
Cu1 I2 2.7137(12) . y
Cu1 I1 2.7706(13) . y
Cu1 Cu1 2.862(2) 2_554 y
Cu2 N1 2.011(7) . y
Cu2 I2 2.6071(12) 2_554 y
Cu2 Cu1 2.6623(15) 2_554 ?
Cu2 I1 2.6866(12) . y
Cu2 Cu2 2.717(2) 2_554 y
Cu2 I2 2.7639(12) . y
Cu3 N4 1.938(7) . y
Cu3 Cu3 2.450(2) 7_456 y
Cu3 I3 2.5677(13) 7_456 y
Cu3 I3 2.5753(12) . y
I1 Cu1 2.6586(12) 2_554 ?
I2 Cu2 2.6071(12) 2_554 ?
I3 Cu3 2.5677(13) 7_456 ?
C1 N1 1.326(11) . ?
C1 N2 1.360(11) . ?
C1 H1 0.9500 . ?
C2 N1 1.358(11) . ?
C2 C3 1.372(12) . ?
C2 H2 0.9500 . ?
C3 N2 1.361(11) . ?
C3 H3 0.9500 . ?
C4 N2 1.439(11) . ?
C4 C5 1.533(12) . ?
C4 H4A 0.9900 . ?
C4 H4B 0.9900 . ?
C5 C6 1.526(12) . ?
C5 H5A 0.9900 . ?
C5 H5B 0.9900 . ?
C6 C7 1.520(12) . ?
C6 H6A 0.9900 . ?
C6 H6B 0.9900 . ?
C7 N3 1.468(11) . ?
C7 H7A 0.9900 . ?
C7 H7B 0.9900 . ?
C8 C9 1.364(12) . ?
C8 N3 1.391(11) . ?
C8 H8 0.9500 . ?
C9 N4 1.379(11) . ?
C9 H9 0.9500 . ?
C10 N4 1.318(11) . ?
C10 N3 1.356(11) . ?
C10 H10 0.9500 . ?
C11 C12 1.336(12) . ?
C11 N5 1.381(11) . ?
C11 H11 0.9500 . ?
C12 N6 1.378(18) . ?
C12 N6A 1.434(19) . ?
C12 H12A 0.9600 . ?
C13 C13A 0.61(2) . ?
C13 N5 1.30(2) . ?
C13 N6 1.38(2) . ?
C13 N6A 1.53(3) . ?
C13 H13A 0.9600 . ?
C13 H13B 1.2153 . ?
C13A N6A 1.30(2) . ?
C13A N5 1.39(2) . ?
C13A N6 1.43(3) . ?
C13A H13A 1.2174 . ?
C13A H13B 0.9600 . ?
C14 C15A 0.89(2) . ?
C14 C14A 1.13(2) . ?
C14 N6 1.48(2) . ?
C14 C15 1.50(2) . ?
C14 N6A 1.67(2) . ?
C14 H14A 0.9600 . ?
C14 H14B 1.1455 . ?
C14 H15D 1.1203 . ?
C14A C15 0.87(2) . ?
C14A N6A 1.43(2) . ?
C14A C15A 1.56(2) . ?
C14A N6 1.72(2) . ?
C14A H14C 0.9599 . ?
C14A H14D 1.1010 . ?
C14A H15A 1.2594 . ?
C14A H15B 1.1239 . ?
C15 C15A 1.52(2) 2 ?
C15 C15A 1.54(2) . ?
C15 H14C 1.2618 . ?
C15 H14D 0.8746 . ?
C15 H15A 0.9601 . ?
C15 H15B 0.9599 . ?
C15A C15 1.52(2) 2 ?
C15A H14A 1.2946 . ?
C15A H14B 0.8481 . ?
C15A H15C 0.9601 . ?
C15A H15D 0.9600 . ?
N6 N6A 0.675(17) . ?
